data_1549473
loop_
_publ_author_name
'Chen, Chang-Hong'
'Gabba\"i, Fran\,cois P'

_publ_section_title
;
 Large-bite diboranes for the \m(1,2) complexation of hydrazine and
 cyanide.
;
_journal_issue 29
_journal_name_full 'Chemical science'
_journal_page_first 6210
_journal_page_last 6218
_journal_paper_doi 10.1039/c8sc01877d
_journal_volume 9
_journal_year 2018
_chemical_formula_moiety 'C77 H79 B2 K N O6, 2(C H2 Cl2)'
_chemical_formula_sum 'C79 H83 B2 Cl4 K N O6'
_chemical_formula_weight 1344.98
_space_group_crystal_system monoclinic
_space_group_IT_number 9
_space_group_name_Hall 'C -2yc'
_space_group_name_H-M_alt 'C 1 c 1'
_symmetry_space_group_name_Hall 'C -2yc'
_symmetry_space_group_name_H-M 'C 1 c 1'
_atom_sites_solution_hydrogens mixed
_audit_creation_date 2018-01-18
_audit_creation_method
;
Olex2 1.2
(compiled 2017.03.28 svn.r3405 for OlexSys, GUI svn.r5335)
;
_audit_update_record
;
2018-03-02 deposited with the CCDC.
2018-05-28 downloaded from the CCDC.
;
_cell_angle_alpha 90
_cell_angle_beta 92.4764(14)
_cell_angle_gamma 90
_cell_formula_units_Z 4
_cell_length_a 21.407(3)
_cell_length_b 13.6932(18)
_cell_length_c 23.988(3)
_cell_measurement_reflns_used 9852
_cell_measurement_temperature 110
_cell_measurement_theta_max 23.912
_cell_measurement_theta_min 2.422
_cell_volume 7025.0(16)
_computing_cell_refinement 'SAINT v8.34A (Bruker, 2013)'
_computing_data_reduction 'SAINT v8.34A (Bruker, 2013)'
_computing_molecular_graphics 'Olex2 (Dolomanov et al., 2009)'
_computing_publication_material 'Olex2 (Dolomanov et al., 2009)'
_computing_structure_refinement 'XL (Sheldrick, 2008)'
_computing_structure_solution
;
%$getVar(solution_reference_short)%
;
_diffrn_ambient_temperature 110
_diffrn_measured_fraction_theta_full 1.000
_diffrn_measured_fraction_theta_max 0.999
_diffrn_measurement_device_type 'Bruker APEX-II CCD'
_diffrn_measurement_method '\f and \w scans'
_diffrn_radiation_type MoK\a
_diffrn_radiation_wavelength 0.71073
_diffrn_reflns_av_R_equivalents 0.0661
_diffrn_reflns_av_unetI/netI 0.0536
_diffrn_reflns_Laue_measured_fraction_full 1.000
_diffrn_reflns_Laue_measured_fraction_max 0.999
_diffrn_reflns_limit_h_max 26
_diffrn_reflns_limit_h_min -26
_diffrn_reflns_limit_k_max 17
_diffrn_reflns_limit_k_min -17
_diffrn_reflns_limit_l_max 30
_diffrn_reflns_limit_l_min -30
_diffrn_reflns_number 70236
_diffrn_reflns_point_group_measured_fraction_full 0.999
_diffrn_reflns_point_group_measured_fraction_max 0.999
_diffrn_reflns_theta_full 25.242
_diffrn_reflns_theta_max 26.507
_diffrn_reflns_theta_min 1.942
_diffrn_standards_number 0
_exptl_absorpt_coefficient_mu 0.282
_exptl_absorpt_correction_T_max 0.7454
_exptl_absorpt_correction_T_min 0.6939
_exptl_absorpt_correction_type multi-scan
_exptl_absorpt_process_details
'SADABS-2014/5 (Bruker,2014/5) was used for absorption correction. wR2(int) was 0.0849 before and 0.0757 after correction. The Ratio of minimum to maximum transmission is 0.9309. The \l/2 correction factor is 0.00150.'
_exptl_crystal_colour colourless
_exptl_crystal_colour_primary colourless
_exptl_crystal_density_diffrn 1.272
_exptl_crystal_description block
_exptl_crystal_F_000 2836
_exptl_crystal_size_max 0.49
_exptl_crystal_size_mid 0.36
_exptl_crystal_size_min 0.22
_refine_diff_density_max 0.463
_refine_diff_density_min -0.555
_refine_diff_density_rms 0.052
_refine_ls_abs_structure_details
;
 Flack x determined using 5743 quotients [(I+)-(I-)]/[(I+)+(I-)]
 (Parsons, Flack and Wagner, Acta Cryst. B69 (2013) 249-259).
;
_refine_ls_abs_structure_Flack 0.002(16)
_refine_ls_extinction_method none
_refine_ls_goodness_of_fit_ref 1.023
_refine_ls_hydrogen_treatment mixed
_refine_ls_matrix_type full
_refine_ls_number_parameters 858
_refine_ls_number_reflns 14546
_refine_ls_number_restraints 2
_refine_ls_restrained_S_all 1.023
_refine_ls_R_factor_all 0.0538
_refine_ls_R_factor_gt 0.0452
_refine_ls_shift/su_max 0.000
_refine_ls_shift/su_mean 0.000
_refine_ls_structure_factor_coef Fsqd
_refine_ls_weighting_details 'w=1/[\s^2^(Fo^2^)+(0.0583P)^2^+6.3374P] where P=(Fo^2^+2Fc^2^)/3'
_refine_ls_weighting_scheme calc
_refine_ls_wR_factor_gt 0.1119
_refine_ls_wR_factor_ref 0.1181
_reflns_Friedel_coverage 0.997
_reflns_Friedel_fraction_full 0.999
_reflns_Friedel_fraction_max 0.998
_reflns_number_gt 12954
_reflns_number_total 14546
_reflns_threshold_expression 'I > 2\s(I)'
_cod_data_source_file c8sc01877d2.cif
_cod_data_source_block 2CN
_cod_depositor_comments 'Adding full bibliography for 1549471--1549474.cif.'
_cod_original_cell_volume 7025.2(16)
_cod_database_code 1549473
_shelx_shelxl_version_number 2014/7
_publ_section_exptl
;
Any special experimental details
;
_shelx_space_group_comment
;
The symmetry employed for this shelxl refinement is uniquely defined
by the following loop, which should always be used as a source of
symmetry information in preference to the above space-group names.
They are only intended as comments.
;
_olex2_refinement_description
;
1. Fixed Uiso
 At 1.2 times of:
  All C(H) groups, All C(H,H) groups
 At 1.5 times of:
  All C(H,H,H) groups
2. Uiso/Uaniso restraints and constraints
Uanis(N1) = Uanis(N2) = Uanis(C81) = Uanis(C82)
3. Others
 Sof(N2)=Sof(C82)=1-FVAR(1)
 Sof(N1)=Sof(C81)=FVAR(1)
4.a Ternary CH refined with riding coordinates:
 C19(H19), C20(H20), C50(H50), C52(H52)
4.b Secondary CH2 refined with riding coordinates:
 C55(H55A,H55B), C63(H63A,H63B), C64(H64A,H64B), C66(H66A,H66B), C73(H73A,
 H73B), C74(H74A,H74B), C75(H75A,H75B), C76(H76A,H76B), C77(H77A,H77B),
 C78(H78A,H78B)
4.c Aromatic/amide H refined with riding coordinates:
 C2(H2), C3(H3), C4(H4), C9(H9), C10(H10), C11(H11), C14(H14), C15(H15),
 C16(H16), C17(H17), C23(H23), C25(H25), C32(H32), C34(H34), C41(H41), C43(H43),
  C58(H58), C59(H59), C60(H60), C61(H61), C68(H68), C69(H69), C70(H70), C71(H71)
4.d Idealised Me refined as rotating group:
 C27(H27A,H27B,H27C), C28(H28A,H28B,H28C), C29(H29A,H29B,H29C), C36(H36A,H36B,
 H36C), C37(H37A,H37B,H37C), C38(H38A,H38B,H38C), C45(H45A,H45B,H45C), C46(H46A,
 H46B,H46C), C47(H47A,H47B,H47C), C54(H54A,H54B,H54C), C56(H56A,H56B,H56C)
;
_olex2_submission_special_instructions 'No special instructions were received'

loop_
_space_group_symop_operation_xyz
'x, y, z'
'x, -y, z+1/2'
'x+1/2, y+1/2, z'
'x+1/2, -y+1/2, z+1/2'

loop_
_atom_site_label
_atom_site_type_symbol
_atom_site_fract_x
_atom_site_fract_y
_atom_site_fract_z
_atom_site_U_iso_or_equiv
_atom_site_adp_type
_atom_site_occupancy
_atom_site_site_symmetry_order
_atom_site_calc_flag
_atom_site_refinement_flags_posn
_atom_site_refinement_flags_occupancy
_atom_site_disorder_assembly
_atom_site_disorder_group
K1 K 0.10642(4) 0.18455(6) 0.24645(3) 0.02105(18) Uani 1 1 d . . . .
O1 O -0.02518(12) 0.19002(19) 0.24966(11) 0.0215(6) Uani 1 1 d . . . .
O2 O 0.02761(12) 0.25456(19) 0.16234(11) 0.0211(6) Uani 1 1 d . . . .
O3 O 0.17709(12) 0.0498(2) 0.30769(12) 0.0236(6) Uani 1 1 d . . . .
O4 O 0.22844(13) 0.1315(2) 0.22544(12) 0.0260(6) Uani 1 1 d . . . .
O5 O 0.04927(12) 0.07655(19) 0.32274(11) 0.0206(6) Uani 1 1 d . . . .
O6 O 0.15409(13) 0.2161(2) 0.14224(11) 0.0221(6) Uani 1 1 d . . . .
C1 C 0.19090(17) 0.7447(3) 0.45139(15) 0.0148(7) Uani 1 1 d . . . .
C2 C 0.20546(18) 0.8364(3) 0.47609(15) 0.0176(7) Uani 1 1 d . . . .
H2 H 0.2467 0.8487 0.4878 0.021 Uiso 1 1 calc R . . .
C3 C 0.16113(19) 0.9088(3) 0.48371(15) 0.0197(8) Uani 1 1 d . . . .
H3 H 0.1736 0.9690 0.4983 0.024 Uiso 1 1 calc R . . .
C4 C 0.09824(18) 0.8920(3) 0.46972(15) 0.0184(8) Uani 1 1 d . . . .
H4 H 0.0680 0.9387 0.4768 0.022 Uiso 1 1 calc R . . .
C5 C 0.08202(17) 0.8039(3) 0.44501(15) 0.0166(7) Uani 1 1 d . . . .
C6 C 0.12792(17) 0.7329(2) 0.43458(14) 0.0139(7) Uani 1 1 d . . . .
C7 C 0.05092(16) 0.6049(2) 0.44405(14) 0.0134(7) Uani 1 1 d . . . .
C8 C 0.05157(16) 0.5123(3) 0.46951(15) 0.0148(7) Uani 1 1 d . . . .
C9 C 0.00063(17) 0.4932(3) 0.50289(15) 0.0169(7) Uani 1 1 d . . . .
H9 H -0.0003 0.4337 0.5215 0.020 Uiso 1 1 calc R . . .
C10 C -0.04819(17) 0.5578(3) 0.50971(16) 0.0190(8) Uani 1 1 d . . . .
H10 H -0.0821 0.5397 0.5303 0.023 Uiso 1 1 calc R . . .
C11 C -0.04607(17) 0.6499(3) 0.48553(16) 0.0190(8) Uani 1 1 d . . . .
H11 H -0.0780 0.6947 0.4904 0.023 Uiso 1 1 calc R . . .
C12 C 0.00436(16) 0.6736(2) 0.45411(15) 0.0155(7) Uani 1 1 d . . . .
C13 C 0.01699(17) 0.7525(3) 0.36500(15) 0.0162(7) Uani 1 1 d . . . .
C14 C -0.01999(18) 0.7949(3) 0.32301(16) 0.0194(8) Uani 1 1 d . . . .
H14 H -0.0507 0.8398 0.3316 0.023 Uiso 1 1 calc R . . .
C15 C -0.01082(18) 0.7696(3) 0.26770(17) 0.0233(8) Uani 1 1 d . . . .
H15 H -0.0353 0.7981 0.2392 0.028 Uiso 1 1 calc R . . .
C16 C 0.03474(19) 0.7019(3) 0.25498(16) 0.0225(8) Uani 1 1 d . . . .
H16 H 0.0408 0.6856 0.2180 0.027 Uiso 1 1 calc R . . .
C17 C 0.07140(18) 0.6584(3) 0.29746(16) 0.0194(8) Uani 1 1 d . . . .
H17 H 0.1017 0.6127 0.2891 0.023 Uiso 1 1 calc R . . .
C18 C 0.06204(17) 0.6841(3) 0.35258(15) 0.0158(7) Uani 1 1 d . . . .
C19 C 0.01532(17) 0.7730(3) 0.42701(15) 0.0169(7) Uani 1 1 d . . . .
H19 H -0.0162 0.8217 0.4361 0.020 Uiso 1 1 calc R . . .
C20 C 0.09887(16) 0.6444(2) 0.40383(14) 0.0136(7) Uani 1 1 d . . . .
H20 H 0.1300 0.5955 0.3942 0.016 Uiso 1 1 calc R . . .
C21 C 0.30247(16) 0.6859(3) 0.49497(15) 0.0158(7) Uani 1 1 d . . . .
C22 C 0.35288(18) 0.7442(3) 0.47704(16) 0.0211(8) Uani 1 1 d . . . .
C23 C 0.40208(18) 0.7699(3) 0.51416(17) 0.0238(8) Uani 1 1 d . . . .
H23 H 0.4349 0.8063 0.5007 0.029 Uiso 1 1 calc R . . .
C24 C 0.40450(17) 0.7442(3) 0.56970(16) 0.0205(8) Uani 1 1 d . . . .
C25 C 0.35479(18) 0.6899(3) 0.58816(16) 0.0198(8) Uani 1 1 d . . . .
H25 H 0.3546 0.6721 0.6256 0.024 Uiso 1 1 calc R . . .
C26 C 0.30475(17) 0.6610(3) 0.55228(16) 0.0172(7) Uani 1 1 d . . . .
C27 C 0.3548(2) 0.7845(4) 0.41869(18) 0.0343(11) Uani 1 1 d . . . .
H27A H 0.3669 0.7338 0.3937 0.051 Uiso 1 1 calc GR . . .
H27B H 0.3847 0.8368 0.4181 0.051 Uiso 1 1 calc GR . . .
H27C H 0.3142 0.8087 0.4071 0.051 Uiso 1 1 calc GR . . .
C28 C 0.4578(2) 0.7760(3) 0.60890(19) 0.0299(9) Uani 1 1 d . . . .
H28A H 0.4950 0.7837 0.5884 0.045 Uiso 1 1 calc GR . . .
H28B H 0.4649 0.7274 0.6373 0.045 Uiso 1 1 calc GR . . .
H28C H 0.4475 0.8370 0.6259 0.045 Uiso 1 1 calc GR . . .
C29 C 0.25365(18) 0.6040(3) 0.57841(16) 0.0212(8) Uani 1 1 d . . . .
H29A H 0.2138 0.6306 0.5665 0.032 Uiso 1 1 calc GR . . .
H29B H 0.2587 0.6081 0.6183 0.032 Uiso 1 1 calc GR . . .
H29C H 0.2559 0.5369 0.5671 0.032 Uiso 1 1 calc GR . . .
C30 C 0.26971(16) 0.6174(3) 0.38980(15) 0.0165(7) Uani 1 1 d . . . .
C31 C 0.25440(17) 0.6557(3) 0.33613(16) 0.0205(8) Uani 1 1 d . . . .
C32 C 0.27344(18) 0.6082(3) 0.28808(17) 0.0257(9) Uani 1 1 d . . . .
H32 H 0.2620 0.6346 0.2534 0.031 Uiso 1 1 calc R . . .
C33 C 0.30862(19) 0.5235(3) 0.29019(18) 0.0273(9) Uani 1 1 d . . . .
C34 C 0.32705(18) 0.4882(3) 0.34221(18) 0.0252(9) Uani 1 1 d . . . .
H34 H 0.3520 0.4326 0.3447 0.030 Uiso 1 1 calc R . . .
C35 C 0.30931(17) 0.5336(3) 0.39137(16) 0.0206(8) Uani 1 1 d . . . .
C36 C 0.22105(19) 0.7516(3) 0.32644(16) 0.0239(8) Uani 1 1 d . . . .
H36A H 0.1801 0.7481 0.3412 0.036 Uiso 1 1 calc GR . . .
H36B H 0.2174 0.7647 0.2871 0.036 Uiso 1 1 calc GR . . .
H36C H 0.2444 0.8030 0.3448 0.036 Uiso 1 1 calc GR . . .
C37 C 0.3286(2) 0.4721(4) 0.2375(2) 0.0438(13) Uani 1 1 d . . . .
H37A H 0.3053 0.4979 0.2058 0.066 Uiso 1 1 calc GR . . .
H37B H 0.3207 0.4034 0.2406 0.066 Uiso 1 1 calc GR . . .
H37C H 0.3724 0.4827 0.2331 0.066 Uiso 1 1 calc GR . . .
C38 C 0.33792(18) 0.4915(3) 0.44511(18) 0.0245(8) Uani 1 1 d . . . .
H38A H 0.3698 0.5348 0.4599 0.037 Uiso 1 1 calc GR . . .
H38B H 0.3561 0.4290 0.4377 0.037 Uiso 1 1 calc GR . . .
H38C H 0.3061 0.4841 0.4717 0.037 Uiso 1 1 calc GR . . .
C39 C 0.10647(16) 0.3442(3) 0.50981(15) 0.0145(7) Uani 1 1 d . . . .
C40 C 0.12171(16) 0.3657(3) 0.56667(15) 0.0156(7) Uani 1 1 d . . . .
C41 C 0.13072(17) 0.2922(3) 0.60636(17) 0.0202(8) Uani 1 1 d . . . .
H41 H 0.1423 0.3094 0.6428 0.024 Uiso 1 1 calc R . . .
C42 C 0.12295(19) 0.1947(3) 0.59330(18) 0.0239(8) Uani 1 1 d . . . .
C43 C 0.10219(19) 0.1729(3) 0.53913(19) 0.0257(9) Uani 1 1 d . . . .
H43 H 0.0941 0.1080 0.5298 0.031 Uiso 1 1 calc R . . .
C44 C 0.09304(18) 0.2443(3) 0.49825(16) 0.0202(8) Uani 1 1 d . . . .
C45 C 0.12437(18) 0.4685(3) 0.58968(16) 0.0187(8) Uani 1 1 d . . . .
H45A H 0.1254 0.5143 0.5594 0.028 Uiso 1 1 calc GR . . .
H45B H 0.1613 0.4760 0.6134 0.028 Uiso 1 1 calc GR . . .
H45C H 0.0881 0.4805 0.6108 0.028 Uiso 1 1 calc GR . . .
C46 C 0.1357(2) 0.1165(3) 0.6365(2) 0.0381(11) Uani 1 1 d . . . .
H46A H 0.1800 0.1070 0.6416 0.057 Uiso 1 1 calc GR . . .
H46B H 0.1164 0.0565 0.6241 0.057 Uiso 1 1 calc GR . . .
H46C H 0.1189 0.1361 0.6712 0.057 Uiso 1 1 calc GR . . .
C47 C 0.0662(2) 0.2096(3) 0.44239(19) 0.0294(10) Uani 1 1 d . . . .
H47A H 0.0343 0.2540 0.4291 0.044 Uiso 1 1 calc GR . . .
H47B H 0.0485 0.1457 0.4464 0.044 Uiso 1 1 calc GR . . .
H47C H 0.0988 0.2069 0.4162 0.044 Uiso 1 1 calc GR . . .
C48 C 0.11367(17) 0.3976(2) 0.39658(15) 0.0149(7) Uani 1 1 d . . . .
C49 C 0.17177(18) 0.3608(3) 0.37855(16) 0.0176(7) Uani 1 1 d . . . .
C50 C 0.18522(19) 0.3610(3) 0.32263(16) 0.0209(8) Uani 1 1 d . . . .
H50 H 0.2294 0.3691 0.3147 0.025 Uiso 1 1 calc R . . .
C51 C 0.1429(2) 0.3936(3) 0.28139(17) 0.0245(9) Uani 1 1 d . . . .
C52 C 0.08251(19) 0.4132(3) 0.29770(16) 0.0213(8) Uani 1 1 d . . . .
H52 H 0.0580 0.4569 0.2729 0.026 Uiso 1 1 calc R . . .
C53 C 0.06704(17) 0.4156(3) 0.35356(16) 0.0172(7) Uani 1 1 d . . . .
C54 C 0.21935(18) 0.3171(3) 0.41934(17) 0.0218(8) Uani 1 1 d . . . .
H54A H 0.2266 0.3610 0.4502 0.033 Uiso 1 1 calc GR . . .
H54B H 0.2578 0.3064 0.4011 0.033 Uiso 1 1 calc GR . . .
H54C H 0.2040 0.2560 0.4328 0.033 Uiso 1 1 calc GR . . .
C55 C 0.1609(3) 0.4107(3) 0.22266(18) 0.0352(10) Uani 1 1 d . . . .
H55A H 0.2052 0.4169 0.2163 0.042 Uiso 1 1 calc R . . .
H55B H 0.1344 0.4538 0.1999 0.042 Uiso 1 1 calc R . . .
C56 C -0.00073(18) 0.4355(3) 0.36428(17) 0.0239(8) Uani 1 1 d . . . .
H56A H -0.0113 0.4053 0.3987 0.036 Uiso 1 1 calc GR . . .
H56B H -0.0267 0.4093 0.3343 0.036 Uiso 1 1 calc GR . . .
H56C H -0.0073 0.5047 0.3667 0.036 Uiso 1 1 calc GR . . .
C57 C 0.26780(18) 0.1153(3) 0.27161(18) 0.0230(8) Uani 1 1 d . . . .
C58 C 0.33073(19) 0.1394(3) 0.2760(2) 0.0312(10) Uani 1 1 d . . . .
H58 H 0.3496 0.1708 0.2467 0.037 Uiso 1 1 calc R . . .
C59 C 0.3651(2) 0.1164(3) 0.3241(2) 0.0362(11) Uani 1 1 d . . . .
H59 H 0.4074 0.1319 0.3268 0.043 Uiso 1 1 calc R . . .
C60 C 0.3382(2) 0.0711(3) 0.3678(2) 0.0376(11) Uani 1 1 d . . . .
H60 H 0.3623 0.0559 0.3998 0.045 Uiso 1 1 calc R . . .
C61 C 0.2749(2) 0.0475(3) 0.36435(19) 0.0304(10) Uani 1 1 d . . . .
H61 H 0.2564 0.0170 0.3941 0.036 Uiso 1 1 calc R . . .
C62 C 0.23978(18) 0.0699(3) 0.31649(17) 0.0213(8) Uani 1 1 d . . . .
C63 C 0.14647(18) 0.0047(3) 0.35328(17) 0.0220(8) Uani 1 1 d . . . .
H63A H 0.1480 0.0475 0.3856 0.026 Uiso 1 1 calc R . . .
H63B H 0.1670 -0.0563 0.3635 0.026 Uiso 1 1 calc R . . .
C64 C 0.07998(18) -0.0137(3) 0.33410(17) 0.0231(8) Uani 1 1 d . . . .
H64A H 0.0789 -0.0536 0.3007 0.028 Uiso 1 1 calc R . . .
H64B H 0.0586 -0.0487 0.3628 0.028 Uiso 1 1 calc R . . .
C65 C -0.01655(19) 0.0649(3) 0.31748(19) 0.0248(9) Uani 1 1 d . . . .
H65A H -0.035(3) 0.044(4) 0.358(3) 0.055(17) Uiso 1 1 d . . . .
H65B H -0.030(2) 0.011(4) 0.288(2) 0.036(13) Uiso 1 1 d . . . .
C66 C -0.04663(18) 0.1606(3) 0.30319(17) 0.0224(8) Uani 1 1 d . . . .
H66A H -0.0918 0.1539 0.3015 0.027 Uiso 1 1 calc R . . .
H66B H -0.0350 0.2090 0.3313 0.027 Uiso 1 1 calc R . . .
C67 C -0.05080(17) 0.2735(3) 0.22693(16) 0.0195(8) Uani 1 1 d . . . .
C68 C -0.10155(18) 0.3227(3) 0.24736(18) 0.0249(9) Uani 1 1 d . . . .
H68 H -0.1212 0.2988 0.2784 0.030 Uiso 1 1 calc R . . .
C69 C -0.1230(2) 0.4078(3) 0.2215(2) 0.0332(10) Uani 1 1 d . . . .
H69 H -0.1569 0.4410 0.2354 0.040 Uiso 1 1 calc R . . .
C70 C -0.0944(2) 0.4432(3) 0.1750(2) 0.0371(11) Uani 1 1 d . . . .
H70 H -0.1088 0.5003 0.1580 0.045 Uiso 1 1 calc R . . .
C71 C -0.0439(2) 0.3932(3) 0.15384(18) 0.0284(9) Uani 1 1 d . . . .
H71 H -0.0250 0.4166 0.1223 0.034 Uiso 1 1 calc R . . .
C72 C -0.02181(18) 0.3089(3) 0.17949(16) 0.0200(8) Uani 1 1 d . . . .
C73 C 0.05597(19) 0.2849(3) 0.11171(16) 0.0223(8) Uani 1 1 d . . . .
H73A H 0.0736 0.3498 0.1164 0.027 Uiso 1 1 calc R . . .
H73B H 0.0247 0.2868 0.0812 0.027 Uiso 1 1 calc R . . .
C74 C 0.10614(18) 0.2139(3) 0.09894(16) 0.0227(8) Uani 1 1 d . . . .
H74A H 0.0887 0.1487 0.0959 0.027 Uiso 1 1 calc R . . .
H74B H 0.1237 0.2305 0.0636 0.027 Uiso 1 1 calc R . . .
C75 C 0.20678(19) 0.1591(3) 0.12927(17) 0.0249(9) Uani 1 1 d . . . .
H75A H 0.2237 0.1819 0.0947 0.030 Uiso 1 1 calc R . . .
H75B H 0.1945 0.0914 0.1243 0.030 Uiso 1 1 calc R . . .
C76 C 0.25542(19) 0.1674(3) 0.17583(17) 0.0256(9) Uani 1 1 d . . . .
H76A H 0.2920 0.1291 0.1674 0.031 Uiso 1 1 calc R . . .
H76B H 0.2681 0.2349 0.1808 0.031 Uiso 1 1 calc R . . .
B1 B 0.24478(19) 0.6580(3) 0.45036(17) 0.0152(8) Uani 1 1 d . . . .
B2 B 0.10603(19) 0.4305(3) 0.46204(17) 0.0148(8) Uani 1 1 d . . . .
N1 N 0.168(2) 0.500(3) 0.4703(18) 0.012(2) Uani 0.60(3) 1 d . P A 1
C81 C 0.2062(17) 0.560(3) 0.471(2) 0.012(2) Uani 0.60(3) 1 d . P A 1
N2 N 0.203(2) 0.564(4) 0.467(3) 0.012(2) Uani 0.40(3) 1 d . P A 2
C82 C 0.170(4) 0.499(6) 0.474(3) 0.012(2) Uani 0.40(3) 1 d . P A 2
Cl1 Cl 0.29987(8) 0.72968(15) 0.12450(8) 0.0741(5) Uani 1 1 d . . . .
Cl2 Cl 0.28400(8) 0.88127(18) 0.03982(10) 0.0910(7) Uani 1 1 d . . . .
C77 C 0.2773(3) 0.7569(6) 0.0547(3) 0.0623(17) Uani 1 1 d . . . .
H77A H 0.3033 0.7201 0.0301 0.075 Uiso 1 1 calc R . . .
H77B H 0.2343 0.7366 0.0474 0.075 Uiso 1 1 calc R . . .
Cl3 Cl -0.05367(9) -0.10423(14) 0.55517(6) 0.0713(5) Uani 1 1 d . . . .
Cl4 Cl -0.01286(8) 0.01051(11) 0.65204(7) 0.0606(4) Uani 1 1 d . . . .
C78 C -0.0721(3) -0.0586(4) 0.6215(3) 0.0534(14) Uani 1 1 d . . . .
H78A H -0.1096 -0.0191 0.6176 0.064 Uiso 1 1 calc R . . .
H78B H -0.0809 -0.1131 0.6458 0.064 Uiso 1 1 calc R . . .

loop_
_atom_site_aniso_label
_atom_site_aniso_U_11
_atom_site_aniso_U_22
_atom_site_aniso_U_33
_atom_site_aniso_U_23
_atom_site_aniso_U_13
_atom_site_aniso_U_12
K1 0.0191(4) 0.0222(4) 0.0219(4) 0.0073(3) 0.0018(3) 0.0001(3)
O1 0.0236(14) 0.0218(13) 0.0190(14) 0.0045(11) 0.0011(11) 0.0006(11)
O2 0.0242(14) 0.0216(13) 0.0175(14) 0.0043(11) 0.0019(11) 0.0006(11)
O3 0.0192(14) 0.0297(15) 0.0218(15) 0.0096(12) -0.0009(11) -0.0011(11)
O4 0.0206(14) 0.0345(16) 0.0230(15) 0.0087(12) 0.0021(11) -0.0015(12)
O5 0.0179(13) 0.0215(13) 0.0223(14) 0.0063(11) -0.0013(11) -0.0042(10)
O6 0.0238(14) 0.0270(14) 0.0154(13) -0.0018(11) 0.0011(11) 0.0015(11)
C1 0.0211(18) 0.0148(16) 0.0086(16) 0.0024(13) 0.0016(13) -0.0058(14)
C2 0.0231(19) 0.0170(17) 0.0125(18) 0.0003(14) -0.0008(14) -0.0068(15)
C3 0.033(2) 0.0115(16) 0.0139(18) 0.0005(14) -0.0016(15) -0.0037(15)
C4 0.028(2) 0.0124(17) 0.0144(18) 0.0023(14) 0.0012(15) 0.0018(14)
C5 0.0211(18) 0.0172(17) 0.0114(17) 0.0028(14) 0.0005(14) 0.0003(14)
C6 0.0213(18) 0.0116(15) 0.0088(17) 0.0015(13) 0.0010(14) -0.0018(13)
C7 0.0127(16) 0.0158(17) 0.0115(17) -0.0021(13) -0.0015(13) -0.0019(13)
C8 0.0173(17) 0.0157(17) 0.0112(17) -0.0017(13) -0.0006(13) -0.0022(13)
C9 0.0180(18) 0.0166(17) 0.0163(18) 0.0009(14) 0.0017(14) -0.0038(14)
C10 0.0151(17) 0.0238(19) 0.0181(19) -0.0010(15) 0.0026(14) -0.0049(15)
C11 0.0175(18) 0.0223(19) 0.0169(19) -0.0045(15) -0.0013(14) 0.0031(15)
C12 0.0165(17) 0.0157(17) 0.0141(18) -0.0018(14) -0.0029(14) -0.0005(14)
C13 0.0170(18) 0.0149(17) 0.0166(18) -0.0005(14) -0.0010(14) -0.0034(13)
C14 0.0179(18) 0.0180(18) 0.022(2) 0.0022(15) -0.0021(15) -0.0003(14)
C15 0.024(2) 0.0237(19) 0.021(2) 0.0090(16) -0.0068(16) -0.0030(16)
C16 0.029(2) 0.0258(19) 0.0125(18) 0.0011(15) -0.0039(15) -0.0039(16)
C17 0.0210(19) 0.0185(18) 0.0184(19) -0.0011(15) -0.0005(15) -0.0038(14)
C18 0.0180(17) 0.0140(16) 0.0151(18) 0.0017(14) -0.0028(14) -0.0054(14)
C19 0.0180(18) 0.0160(17) 0.0167(18) -0.0003(14) 0.0008(14) 0.0024(14)
C20 0.0157(17) 0.0136(16) 0.0114(17) 0.0001(13) -0.0010(13) -0.0021(13)
C21 0.0155(17) 0.0171(17) 0.0146(18) -0.0011(14) -0.0008(14) -0.0025(14)
C22 0.0201(19) 0.0244(19) 0.0188(19) -0.0022(16) 0.0029(15) -0.0085(15)
C23 0.0201(19) 0.028(2) 0.024(2) -0.0034(17) 0.0029(16) -0.0126(16)
C24 0.0174(18) 0.0222(19) 0.022(2) -0.0041(15) -0.0017(15) -0.0015(15)
C25 0.0218(19) 0.0227(19) 0.0147(18) 0.0011(15) -0.0005(15) -0.0038(15)
C26 0.0177(18) 0.0163(17) 0.0176(19) -0.0002(14) 0.0010(14) -0.0034(14)
C27 0.037(2) 0.046(3) 0.020(2) 0.0017(19) 0.0039(18) -0.028(2)
C28 0.025(2) 0.038(2) 0.027(2) -0.0017(18) -0.0070(17) -0.0085(18)
C29 0.0235(19) 0.029(2) 0.0107(18) -0.0017(15) 0.0005(15) -0.0110(16)
C30 0.0144(17) 0.0198(18) 0.0155(18) -0.0034(14) 0.0022(14) -0.0070(14)
C31 0.0159(18) 0.029(2) 0.0165(19) -0.0007(16) 0.0038(14) -0.0096(15)
C32 0.0203(19) 0.041(2) 0.0153(19) 0.0008(17) -0.0011(15) -0.0097(17)
C33 0.0192(19) 0.040(2) 0.023(2) -0.0126(18) 0.0049(16) -0.0081(17)
C34 0.0153(18) 0.031(2) 0.030(2) -0.0087(17) 0.0054(16) 0.0001(16)
C35 0.0141(17) 0.027(2) 0.021(2) -0.0028(16) 0.0021(15) -0.0048(15)
C36 0.025(2) 0.032(2) 0.0142(19) 0.0059(16) 0.0011(16) -0.0040(16)
C37 0.031(2) 0.070(4) 0.031(3) -0.022(2) 0.010(2) 0.000(2)
C38 0.0196(19) 0.027(2) 0.027(2) -0.0018(17) 0.0000(16) 0.0041(16)
C39 0.0140(16) 0.0131(16) 0.0166(18) -0.0004(14) 0.0022(14) -0.0001(13)
C40 0.0139(17) 0.0154(17) 0.0178(19) -0.0001(14) 0.0017(14) -0.0015(13)
C41 0.0167(18) 0.0238(19) 0.020(2) 0.0028(15) 0.0007(15) 0.0023(14)
C42 0.0229(19) 0.0203(19) 0.029(2) 0.0067(16) 0.0049(17) 0.0039(15)
C43 0.029(2) 0.0121(18) 0.037(2) -0.0003(16) 0.0068(18) -0.0009(15)
C44 0.0211(19) 0.0177(18) 0.023(2) -0.0029(15) 0.0075(15) -0.0022(14)
C45 0.0226(19) 0.0195(18) 0.0143(18) -0.0008(15) 0.0039(15) -0.0056(15)
C46 0.044(3) 0.027(2) 0.043(3) 0.016(2) 0.001(2) 0.006(2)
C47 0.041(3) 0.0170(19) 0.031(2) -0.0071(17) 0.003(2) -0.0098(17)
C48 0.0177(18) 0.0116(16) 0.0153(18) -0.0027(13) -0.0007(14) -0.0022(13)
C49 0.0216(19) 0.0142(17) 0.0172(19) -0.0028(14) 0.0009(15) -0.0015(14)
C50 0.0241(19) 0.0195(18) 0.019(2) -0.0048(15) 0.0046(16) -0.0054(15)
C51 0.035(2) 0.0195(19) 0.019(2) -0.0045(15) 0.0034(17) -0.0067(17)
C52 0.032(2) 0.0157(17) 0.0156(19) -0.0015(14) -0.0076(16) -0.0027(15)
C53 0.0203(18) 0.0119(16) 0.0188(19) -0.0027(14) -0.0038(15) -0.0036(14)
C54 0.0215(19) 0.0200(19) 0.024(2) -0.0035(16) -0.0005(16) 0.0023(15)
C55 0.051(3) 0.041(3) 0.014(2) -0.0008(18) 0.0030(19) -0.009(2)
C56 0.0199(19) 0.026(2) 0.025(2) -0.0076(16) -0.0093(16) -0.0013(16)
C57 0.0184(19) 0.0183(18) 0.032(2) 0.0020(16) -0.0035(16) 0.0015(15)
C58 0.021(2) 0.023(2) 0.049(3) 0.0070(19) 0.0021(19) -0.0010(16)
C59 0.021(2) 0.028(2) 0.059(3) 0.006(2) -0.011(2) -0.0067(17)
C60 0.031(2) 0.037(2) 0.043(3) 0.008(2) -0.017(2) -0.005(2)
C61 0.030(2) 0.029(2) 0.031(2) 0.0060(18) -0.0091(18) -0.0026(18)
C62 0.0191(19) 0.0180(18) 0.026(2) 0.0008(16) -0.0024(16) 0.0013(15)
C63 0.024(2) 0.0221(19) 0.020(2) 0.0075(15) 0.0007(16) -0.0038(15)
C64 0.023(2) 0.0218(19) 0.025(2) 0.0084(16) -0.0013(16) -0.0021(15)
C65 0.0199(19) 0.027(2) 0.028(2) 0.0081(18) 0.0008(17) -0.0070(16)
C66 0.0167(18) 0.030(2) 0.020(2) 0.0031(16) 0.0038(15) -0.0029(16)
C67 0.0189(18) 0.0176(18) 0.021(2) -0.0028(15) -0.0053(15) -0.0006(14)
C68 0.021(2) 0.027(2) 0.026(2) -0.0027(17) -0.0002(16) 0.0014(16)
C69 0.033(2) 0.031(2) 0.035(3) -0.007(2) -0.003(2) 0.0110(19)
C70 0.045(3) 0.028(2) 0.039(3) 0.0066(19) -0.002(2) 0.014(2)
C71 0.034(2) 0.026(2) 0.025(2) 0.0054(17) -0.0042(18) 0.0009(17)
C72 0.0222(19) 0.0173(18) 0.020(2) -0.0016(15) -0.0044(15) 0.0001(15)
C73 0.030(2) 0.0223(19) 0.0144(19) 0.0036(15) -0.0006(16) -0.0039(16)
C74 0.027(2) 0.027(2) 0.0147(19) -0.0005(15) 0.0013(16) -0.0059(16)
C75 0.028(2) 0.025(2) 0.023(2) -0.0008(16) 0.0086(17) 0.0020(16)
C76 0.024(2) 0.026(2) 0.028(2) 0.0037(17) 0.0106(17) -0.0002(16)
B1 0.017(2) 0.0157(19) 0.0124(19) 0.0013(15) 0.0006(16) -0.0065(15)
B2 0.0155(19) 0.0127(18) 0.016(2) -0.0010(15) -0.0016(15) -0.0020(15)
N1 0.014(2) 0.0152(18) 0.007(6) 0.000(3) -0.003(3) 0.0024(14)
C81 0.014(2) 0.0152(18) 0.007(6) 0.000(3) -0.003(3) 0.0024(14)
N2 0.014(2) 0.0152(18) 0.007(6) 0.000(3) -0.003(3) 0.0024(14)
C82 0.014(2) 0.0152(18) 0.007(6) 0.000(3) -0.003(3) 0.0024(14)
Cl1 0.0580(10) 0.0974(13) 0.0654(11) -0.0112(10) -0.0157(8) 0.0139(9)
Cl2 0.0443(9) 0.1168(17) 0.1117(16) 0.0339(13) 0.0005(9) -0.0203(10)
C77 0.038(3) 0.099(5) 0.050(4) -0.009(3) 0.002(3) -0.014(3)
Cl3 0.0837(12) 0.0900(12) 0.0389(8) -0.0126(8) -0.0134(8) 0.0430(10)
Cl4 0.0710(10) 0.0459(8) 0.0657(10) -0.0072(7) 0.0105(8) -0.0117(7)
C78 0.054(4) 0.046(3) 0.061(4) -0.006(3) 0.008(3) 0.005(3)

loop_
_atom_type_symbol
_atom_type_description
_atom_type_scat_dispersion_real
_atom_type_scat_dispersion_imag
_atom_type_scat_source
C C 0.0033 0.0016 'International Tables Vol C Tables 4.2.6.8 and 6.1.1.4'
H H 0.0000 0.0000 'International Tables Vol C Tables 4.2.6.8 and 6.1.1.4'
B B 0.0013 0.0007 'International Tables Vol C Tables 4.2.6.8 and 6.1.1.4'
Cl Cl 0.1484 0.1585 'International Tables Vol C Tables 4.2.6.8 and 6.1.1.4'
K K 0.2009 0.2494 'International Tables Vol C Tables 4.2.6.8 and 6.1.1.4'
N N 0.0061 0.0033 'International Tables Vol C Tables 4.2.6.8 and 6.1.1.4'
O O 0.0106 0.0060 'International Tables Vol C Tables 4.2.6.8 and 6.1.1.4'

loop_
_geom_angle_atom_site_label_1
_geom_angle_atom_site_label_2
_geom_angle_atom_site_label_3
_geom_angle
O1 K1 C50 115.81(9)
O1 K1 C51 102.11(10)
O1 K1 C52 78.48(9)
O1 K1 C55 109.51(11)
O2 K1 O1 55.15(8)
O2 K1 O3 157.99(9)
O2 K1 O4 120.70(9)
O2 K1 O6 61.44(8)
O2 K1 C50 114.70(9)
O2 K1 C51 90.91(10)
O2 K1 C52 81.22(9)
O2 K1 C55 76.16(10)
O3 K1 O1 121.78(8)
O3 K1 O4 54.93(8)
O3 K1 O6 111.61(9)
O3 K1 C50 86.67(9)
O3 K1 C51 110.46(10)
O3 K1 C52 120.52(9)
O3 K1 C55 121.17(11)
O4 K1 O1 163.59(9)
O4 K1 C50 80.57(9)
O4 K1 C51 93.62(10)
O4 K1 C52 117.53(9)
O4 K1 C55 82.76(11)
O5 K1 O1 60.78(8)
O5 K1 O2 114.14(8)
O5 K1 O3 61.73(8)
O5 K1 O4 116.04(8)
O5 K1 O6 153.52(9)
O5 K1 C50 104.64(9)
O5 K1 C51 116.38(10)
O5 K1 C52 100.36(9)
O5 K1 C55 142.44(10)
O6 K1 O1 115.27(8)
O6 K1 O4 59.47(8)
O6 K1 C50 100.29(9)
O6 K1 C51 90.09(10)
O6 K1 C52 104.38(9)
O6 K1 C55 63.90(10)
C51 K1 C50 23.82(10)
C51 K1 C52 24.09(10)
C51 K1 C55 26.35(10)
C52 K1 C50 40.44(9)
C55 K1 C50 43.61(10)
C55 K1 C52 43.55(11)
C66 O1 K1 112.0(2)
C67 O1 K1 113.2(2)
C67 O1 C66 116.8(3)
C72 O2 K1 115.3(2)
C72 O2 C73 117.0(3)
C73 O2 K1 116.8(2)
C62 O3 K1 117.1(2)
C62 O3 C63 116.3(3)
C63 O3 K1 115.7(2)
C57 O4 K1 116.3(2)
C57 O4 C76 117.9(3)
C76 O4 K1 118.5(2)
C64 O5 K1 112.9(2)
C65 O5 K1 118.7(2)
C65 O5 C64 111.7(3)
C74 O6 K1 111.8(2)
C75 O6 K1 116.0(2)
C75 O6 C74 112.5(3)
C2 C1 B1 120.0(3)
C6 C1 C2 114.5(3)
C6 C1 B1 125.1(3)
C3 C2 C1 123.2(4)
C2 C3 C4 120.6(3)
C5 C4 C3 118.0(3)
C4 C5 C6 120.9(3)
C4 C5 C19 125.1(3)
C6 C5 C19 114.0(3)
C1 C6 C5 122.6(3)
C1 C6 C20 126.5(3)
C5 C6 C20 111.0(3)
C8 C7 C20 126.6(3)
C12 C7 C8 121.7(3)
C12 C7 C20 111.8(3)
C7 C8 B2 124.4(3)
C9 C8 C7 114.9(3)
C9 C8 B2 120.7(3)
C10 C9 C8 123.9(3)
C9 C10 C11 119.5(3)
C12 C11 C10 118.8(3)
C7 C12 C19 113.7(3)
C11 C12 C7 121.0(3)
C11 C12 C19 125.4(3)
C14 C13 C18 120.6(3)
C14 C13 C19 126.9(3)
C18 C13 C19 112.5(3)
C13 C14 C15 119.3(4)
C16 C15 C14 120.3(4)
C15 C16 C17 120.2(4)
C18 C17 C16 119.2(4)
C13 C18 C17 120.4(3)
C13 C18 C20 114.0(3)
C17 C18 C20 125.7(3)
C12 C19 C5 106.5(3)
C13 C19 C5 105.4(3)
C13 C19 C12 105.2(3)
C6 C20 C7 104.1(3)
C18 C20 C6 106.8(3)
C18 C20 C7 107.1(3)
C22 C21 B1 119.4(3)
C26 C21 C22 115.7(3)
C26 C21 B1 124.7(3)
C21 C22 C27 122.6(3)
C23 C22 C21 120.7(4)
C23 C22 C27 116.7(3)
C24 C23 C22 123.3(4)
C23 C24 C25 116.7(3)
C23 C24 C28 121.6(4)
C25 C24 C28 121.7(4)
C24 C25 C26 122.1(4)
C21 C26 C29 122.4(3)
C25 C26 C21 121.4(3)
C25 C26 C29 116.2(3)
C31 C30 C35 115.9(3)
C31 C30 B1 126.8(3)
C35 C30 B1 117.3(3)
C30 C31 C36 123.5(3)
C32 C31 C30 120.8(4)
C32 C31 C36 115.5(4)
C33 C32 C31 122.5(4)
C32 C33 C37 121.9(4)
C34 C33 C32 117.4(4)
C34 C33 C37 120.6(4)
C33 C34 C35 121.9(4)
C30 C35 C38 123.1(3)
C34 C35 C30 121.2(4)
C34 C35 C38 115.6(4)
C40 C39 C44 115.0(3)
C40 C39 B2 120.9(3)
C44 C39 B2 124.0(3)
C39 C40 C45 123.2(3)
C41 C40 C39 121.7(3)
C41 C40 C45 114.9(3)
C42 C41 C40 122.1(4)
C41 C42 C43 116.9(4)
C41 C42 C46 121.0(4)
C43 C42 C46 122.1(4)
C42 C43 C44 122.5(4)
C39 C44 C47 122.8(3)
C43 C44 C39 121.1(4)
C43 C44 C47 116.1(3)
C49 C48 B2 120.6(3)
C53 C48 C49 115.7(3)
C53 C48 B2 123.2(3)
C48 C49 C54 121.2(3)
C50 C49 C48 120.9(4)
C50 C49 C54 117.9(3)
C49 C50 K1 113.4(2)
C49 C50 C51 122.4(4)
C51 C50 K1 63.6(2)
C50 C51 K1 92.6(2)
C50 C51 C52 116.6(4)
C50 C51 C55 122.3(4)
C52 C51 K1 91.6(2)
C52 C51 C55 121.0(4)
C55 C51 K1 87.8(2)
C51 C52 K1 64.3(2)
C51 C52 C53 122.4(4)
C53 C52 K1 114.4(2)
C48 C53 C56 123.8(3)
C52 C53 C48 120.2(3)
C52 C53 C56 116.0(3)
C51 C55 K1 65.8(2)
O4 C57 C58 125.4(4)
O4 C57 C62 114.9(3)
C58 C57 C62 119.6(4)
C59 C58 C57 119.4(4)
C60 C59 C58 121.2(4)
C59 C60 C61 120.1(4)
C62 C61 C60 119.4(4)
O3 C62 C57 114.7(3)
O3 C62 C61 125.1(4)
C61 C62 C57 120.2(4)
O3 C63 C64 107.3(3)
O5 C64 C63 109.8(3)
O5 C65 C66 109.8(3)
O1 C66 C65 107.4(3)
O1 C67 C68 124.8(4)
O1 C67 C72 115.3(3)
C68 C67 C72 119.9(4)
C67 C68 C69 120.0(4)
C70 C69 C68 120.3(4)
C69 C70 C71 120.0(4)
C72 C71 C70 120.2(4)
O2 C72 C67 115.4(3)
O2 C72 C71 125.0(4)
C71 C72 C67 119.6(4)
O2 C73 C74 108.6(3)
O6 C74 C73 109.8(3)
O6 C75 C76 109.2(3)
O4 C76 C75 107.5(3)
C1 B1 C30 120.2(3)
C1 B1 B2 92.00(19)
C1 B1 C81 102.6(11)
C21 B1 C1 109.1(3)
C21 B1 C30 112.7(3)
C21 B1 B2 128.6(2)
C21 B1 C81 111.4(16)
C30 B1 B2 93.60(19)
C81 B1 C30 99.8(15)
C81 B1 B2 17.6(15)
N2 B1 C1 100.0(14)
N2 B1 C21 116(2)
N2 B1 C30 98(2)
N2 B1 B2 13(2)
C8 B2 C39 113.5(3)
C8 B2 C48 113.1(3)
C8 B2 B1 90.49(19)
C8 B2 N1 99.8(15)
C8 B2 C82 100(3)
C39 B2 C48 118.0(3)
C39 B2 B1 125.4(2)
C39 B2 C82 107(3)
C48 B2 B1 92.2(2)
C48 B2 C82 102(2)
N1 B2 C39 110.6(18)
N1 B2 C48 99.1(13)
N1 B2 B1 15.0(18)
C82 B2 B1 18(3)
C81 N1 B2 168(6)
N1 C81 B1 158(6)
C82 N2 B1 174(10)
N2 C82 B2 154(10)
Cl2 C77 Cl1 112.3(4)
Cl4 C78 Cl3 112.8(3)

loop_
_geom_bond_atom_site_label_1
_geom_bond_atom_site_label_2
_geom_bond_distance
K1 O1 2.822(3)
K1 O2 2.746(3)
K1 O3 2.767(3)
K1 O4 2.778(3)
K1 O5 2.688(3)
K1 O6 2.774(3)
K1 C50 3.429(4)
K1 C51 3.074(4)
K1 C52 3.411(4)
K1 C55 3.366(5)
O1 C66 1.440(5)
O1 C67 1.370(5)
O2 C72 1.371(5)
O2 C73 1.442(5)
O3 C62 1.377(5)
O3 C63 1.439(5)
O4 C57 1.380(5)
O4 C76 1.432(5)
O5 C64 1.420(5)
O5 C65 1.418(5)
O6 C74 1.429(5)
O6 C75 1.418(5)
C1 C2 1.416(5)
C1 C6 1.400(5)
C1 B1 1.657(5)
C2 C3 1.390(5)
C3 C4 1.392(6)
C4 C5 1.383(5)
C5 C6 1.412(5)
C5 C19 1.533(5)
C6 C20 1.536(5)
C7 C8 1.407(5)
C7 C12 1.400(5)
C7 C20 1.537(5)
C8 C9 1.405(5)
C8 B2 1.632(5)
C9 C10 1.384(5)
C10 C11 1.389(5)
C11 C12 1.382(5)
C12 C19 1.531(5)
C13 C14 1.382(5)
C13 C18 1.386(5)
C13 C19 1.516(5)
C14 C15 1.393(6)
C15 C16 1.388(6)
C16 C17 1.393(5)
C17 C18 1.391(5)
C18 C20 1.531(5)
C21 C22 1.423(5)
C21 C26 1.415(5)
C21 B1 1.644(5)
C22 C23 1.395(5)
C22 C27 1.507(6)
C23 C24 1.377(6)
C24 C25 1.386(5)
C24 C28 1.511(5)
C25 C26 1.402(5)
C26 C29 1.502(5)
C30 C31 1.416(5)
C30 C35 1.426(5)
C30 B1 1.665(5)
C31 C32 1.400(6)
C31 C36 1.507(6)
C32 C33 1.383(6)
C33 C34 1.380(6)
C33 C37 1.522(6)
C34 C35 1.400(6)
C35 C38 1.517(6)
C39 C40 1.420(5)
C39 C44 1.423(5)
C39 B2 1.646(5)
C40 C41 1.393(5)
C40 C45 1.512(5)
C41 C42 1.379(6)
C42 C43 1.388(6)
C42 C46 1.507(6)
C43 C44 1.393(6)
C44 C47 1.512(6)
C48 C49 1.426(5)
C48 C53 1.426(5)
C48 B2 1.649(5)
C49 C50 1.384(5)
C49 C54 1.506(5)
C50 C51 1.386(6)
C51 C52 1.393(6)
C51 C55 1.495(6)
C52 C53 1.394(5)
C53 C56 1.509(5)
C57 C58 1.387(6)
C57 C62 1.400(6)
C58 C59 1.378(7)
C59 C60 1.366(7)
C60 C61 1.393(6)
C61 C62 1.379(6)
C63 C64 1.498(5)
C65 C66 1.492(6)
C67 C68 1.386(5)
C67 C72 1.406(6)
C68 C69 1.389(6)
C69 C70 1.382(7)
C70 C71 1.394(6)
C71 C72 1.381(6)
C73 C74 1.490(6)
C75 C76 1.498(6)
B1 B2 4.322(5)
B1 C81 1.66(4)
B1 N2 1.63(5)
B2 N1 1.64(5)
B2 C82 1.67(8)
N1 C81 1.16(8)
N2 C82 1.16(13)
Cl1 C77 1.763(7)
Cl2 C77 1.747(8)
Cl3 C78 1.769(6)
Cl4 C78 1.721(6)
